data_1509737
loop_
_publ_author_name
'Chen Lili'
'He Chunxiao'
'Zhang Kanghou'

_publ_section_title
;
 500 degree C isothermal section of the Ag-Cu-Nd (0-34 at.% Nd) phase
 diagram
;
_journal_name_full 'Journal of Alloys Compd.'
_journal_page_first 31
_journal_page_last 33
_journal_paper_doi 10.1016/0925-8388(92)90042-8
_journal_volume 189
_journal_year 1992
_chemical_formula_sum 'Ag2.5 Cu2.5 Nd'
_chemical_name_systematic '(Ag0.5 Cu0.5)5 Nd'
_space_group_IT_number 191
_symmetry_space_group_name_Hall '-P 6 2'
_symmetry_space_group_name_H-M 'P 6/m m m'
_cell_angle_alpha 90
_cell_angle_beta 90
_cell_angle_gamma 120
_cell_formula_units_Z 1
_cell_length_a 5.3
_cell_length_b 5.3
_cell_length_c 4.3
_cell_volume 104.605
_citation_journal_id_ASTM JALCEU
_cod_data_source_file silver2-3_213.cif
_cod_data_source_block Ag2.5Cu2.5Nd1
_cod_original_cell_volume 104.6046
_cod_original_formula_sum 'Ag2.5 Cu2.5 Nd1'
_cod_database_code 1509737

loop_
_symmetry_equiv_pos_as_xyz
x,y,z
x-y,x,z
-y,x-y,z
-x,-y,z
-x+y,-x,z
y,-x+y,z
-y,-x,-z
x-y,-y,-z
x,x-y,-z
y,x,-z
-x+y,y,-z
-x,-x+y,-z
-x,-y,-z
-x+y,-x,-z
y,-x+y,-z
x,y,-z
x-y,x,-z
-y,x-y,-z
y,x,z
-x+y,y,z
-x,-x+y,z
-y,-x,z
x-y,-y,z
x,x-y,z

loop_
_atom_site_label
_atom_site_type_symbol
_atom_site_fract_x
_atom_site_fract_y
_atom_site_fract_z
_atom_site_occupancy
_atom_site_U_iso_or_equiv
Ag2 Ag 0.5 0 0.5 0.5 0.0
Cu2 Cu 0.5 0 0.5 0.5 0.0
Nd1 Nd 0 0 0 1 0.0
Cu1 Cu 0.3333 0.6667 0 0.5 0.0
Ag1 Ag 0.3333 0.6667 0 0.5 0.0
